data_7000574
loop_
_publ_author_name
'Welch, Gregory C.'
'Prieto, Roberto'
'Dureen, Meghan A.'
'Lough, Alan J.'
'Labeodan, Oijsamola A.'
'H\"oltrichter-R\"ossmann, Thorsten'
'Stephan, Douglas W.'

_publ_section_title
;
 Reactions of phosphines with electron deficient boranes
;
_journal_coden_ASTM DTARAF
_journal_issue 9
_journal_name_full 'Dalton Transactions'
_journal_page_first 1559
_journal_page_last 1570
_journal_paper_doi 10.1039/b814486a
_journal_year 2009
_chemical_formula_sum 'C36 H12 B F18 P'
_chemical_formula_weight 828.24
_space_group_IT_number 2
_symmetry_cell_setting triclinic
_symmetry_space_group_name_Hall '-P 1'
_symmetry_space_group_name_H-M 'P -1'
_atom_sites_solution_hydrogens geom
_atom_sites_solution_primary direct
_atom_sites_solution_secondary difmap
_audit_creation_method SHELXL-97
_cell_angle_alpha 66.727(2)
_cell_angle_beta 63.9130(10)
_cell_angle_gamma 72.990(2)
_cell_formula_units_Z 2
_cell_length_a 12.9545(15)
_cell_length_b 13.2370(16)
_cell_length_c 13.5614(16)
_cell_measurement_reflns_used 5602
_cell_measurement_temperature 296(2)
_cell_measurement_theta_max 25.23
_cell_measurement_theta_min 2.62
_cell_volume 1898.7(4)
_computing_cell_refinement 'Bruker SMART'
_computing_data_collection 'Bruker SMART'
_computing_data_reduction 'Bruker SAINT'
_computing_molecular_graphics 'Bruker SHELXTL'
_computing_publication_material 'Bruker SHELXTL'
_computing_structure_refinement 'SHELXL-97 (Sheldrick, 1997)'
_computing_structure_solution 'Bruker SHELXTL'
_diffrn_ambient_temperature 296(2)
_diffrn_measured_fraction_theta_full 0.997
_diffrn_measured_fraction_theta_max 0.997
_diffrn_measurement_device_type 'CCD area detector'
_diffrn_measurement_method 'phi and omega scans'
_diffrn_radiation_monochromator graphite
_diffrn_radiation_source 'fine-focus sealed tube'
_diffrn_radiation_type MoK\a
_diffrn_radiation_wavelength 0.71073
_diffrn_reflns_av_R_equivalents 0.0210
_diffrn_reflns_av_sigmaI/netI 0.0267
_diffrn_reflns_limit_h_max 15
_diffrn_reflns_limit_h_min -15
_diffrn_reflns_limit_k_max 15
_diffrn_reflns_limit_k_min -15
_diffrn_reflns_limit_l_max 16
_diffrn_reflns_limit_l_min -16
_diffrn_reflns_number 18290
_diffrn_reflns_theta_full 25.00
_diffrn_reflns_theta_max 25.00
_diffrn_reflns_theta_min 1.69
_exptl_absorpt_coefficient_mu 0.186
_exptl_absorpt_correction_T_max 0.946
_exptl_absorpt_correction_T_min 0.875
_exptl_absorpt_correction_type multi-scan
_exptl_crystal_colour colorless
_exptl_crystal_density_diffrn 1.449
_exptl_crystal_density_method 'not measured'
_exptl_crystal_description block
_exptl_crystal_F_000 820
_exptl_crystal_size_max 0.8
_exptl_crystal_size_mid 0.6
_exptl_crystal_size_min 0.3
_platon_squeeze_details
;
;
_refine_diff_density_max 0.247
_refine_diff_density_min -0.158
_refine_diff_density_rms 0.042
_refine_ls_extinction_method none
_refine_ls_goodness_of_fit_ref 1.019
_refine_ls_hydrogen_treatment constr
_refine_ls_matrix_type full
_refine_ls_number_parameters 505
_refine_ls_number_reflns 6669
_refine_ls_number_restraints 0
_refine_ls_restrained_S_all 1.019
_refine_ls_R_factor_all 0.0632
_refine_ls_R_factor_gt 0.0445
_refine_ls_shift/su_max 0.001
_refine_ls_shift/su_mean 0.000
_refine_ls_structure_factor_coef Fsqd
_refine_ls_weighting_details 'calc w=1/[\s^2^(Fo^2^)+(0.0809P)^2^+0.0000P] where P=(Fo^2^+2Fc^2^)/3'
_refine_ls_weighting_scheme calc
_refine_ls_wR_factor_gt 0.1216
_refine_ls_wR_factor_ref 0.1303
_reflns_number_gt 4590
_reflns_number_total 6669
_reflns_threshold_expression >2sigma(I)
_cod_data_source_file B814486a.txt
_cod_data_source_block (F-Ph3)PC6F4B(C6F5)2
_cod_original_sg_symbol_H-M P-1
_cod_database_code 7000574

loop_
_symmetry_equiv_pos_as_xyz
'x, y, z'
'-x, -y, -z'

loop_
_atom_site_label
_atom_site_type_symbol
_atom_site_fract_x
_atom_site_fract_y
_atom_site_fract_z
_atom_site_U_iso_or_equiv
_atom_site_adp_type
_atom_site_occupancy
_atom_site_symmetry_multiplicity
_atom_site_calc_flag
_atom_site_refinement_flags
_atom_site_disorder_assembly
_atom_site_disorder_group
P1 P 0.80383(5) 0.72125(4) 0.39482(5) 0.04945(17) Uani 1 1 d . . .
B1 B 0.5109(2) 0.3367(2) 0.7660(2) 0.0550(6) Uani 1 1 d . . .
F1 F 0.41302(11) 0.35821(11) 0.73482(11) 0.0683(4) Uani 1 1 d . . .
F2 F 0.27602(13) 0.31019(16) 0.95121(13) 0.0964(5) Uani 1 1 d . . .
F3 F 0.20978(16) 0.3236(2) 1.16040(15) 0.1323(8) Uani 1 1 d . . .
F4 F 0.3602(2) 0.35615(18) 1.22979(15) 0.1290(7) Uani 1 1 d . . .
F5 F 0.5825(2) 0.37423(16) 1.08328(16) 0.1171(7) Uani 1 1 d . . .
F6 F 0.65243(14) 0.36237(16) 0.87165(14) 0.0992(5) Uani 1 1 d . . .
F7 F 0.59446(17) 0.28755(16) 0.55532(14) 0.1028(5) Uani 1 1 d . . .
F8 F 0.68697(18) 0.0917(2) 0.5171(2) 0.1362(8) Uani 1 1 d . . .
F9 F 0.7351(2) -0.08793(18) 0.6854(3) 0.1577(10) Uani 1 1 d . . .
F10 F 0.6808(2) -0.06931(15) 0.8960(2) 0.1398(8) Uani 1 1 d . . .
F11 F 0.58189(16) 0.12134(12) 0.93831(14) 0.0968(5) Uani 1 1 d . . .
F12 F 0.77421(11) 0.32275(10) 0.64772(13) 0.0745(4) Uani 1 1 d . . .
F13 F 0.88913(10) 0.48728(10) 0.49879(13) 0.0723(4) Uani 1 1 d . . .
F14 F 0.53944(10) 0.73706(10) 0.54797(11) 0.0673(4) Uani 1 1 d . . .
F15 F 0.42320(10) 0.57238(11) 0.69610(12) 0.0712(4) Uani 1 1 d . . .
F16 F 1.08518(18) 0.8669(2) 0.53928(19) 0.1335(8) Uani 1 1 d . . .
F17 F 0.52149(18) 1.12502(14) 0.2098(2) 0.1295(8) Uani 1 1 d . . .
F18 F 1.10656(17) 0.51872(18) 0.02992(17) 0.1213(7) Uani 1 1 d . . .
C1 C 0.46780(19) 0.34046(16) 0.89751(19) 0.0538(5) Uani 1 1 d . . .
C2 C 0.3561(2) 0.3299(2) 0.9768(2) 0.0652(6) Uani 1 1 d . . .
C3 C 0.3190(3) 0.3355(2) 1.0876(2) 0.0830(8) Uani 1 1 d . . .
C4 C 0.3947(3) 0.3515(2) 1.1219(2) 0.0836(8) Uani 1 1 d . . .
C5 C 0.5066(3) 0.3608(2) 1.0484(2) 0.0771(8) Uani 1 1 d . . .
C6 C 0.5392(2) 0.35589(19) 0.9397(2) 0.0644(6) Uani 1 1 d . . .
C7 C 0.5803(2) 0.21462(19) 0.7495(2) 0.0600(6) Uani 1 1 d . . .
C8 C 0.6116(2) 0.1999(2) 0.6435(3) 0.0763(7) Uani 1 1 d . . .
C9 C 0.6614(3) 0.1009(3) 0.6212(3) 0.0942(10) Uani 1 1 d . . .
C10 C 0.6857(3) 0.0104(3) 0.7046(4) 0.1037(11) Uani 1 1 d . . .
C11 C 0.6592(3) 0.0193(2) 0.8107(4) 0.0968(10) Uani 1 1 d . . .
C12 C 0.6065(2) 0.1206(2) 0.8309(2) 0.0719(7) Uani 1 1 d . . .
C13 C 0.59056(18) 0.43686(17) 0.67543(18) 0.0513(5) Uani 1 1 d . . .
C14 C 0.71081(18) 0.42380(17) 0.62265(19) 0.0539(5) Uani 1 1 d . . .
C15 C 0.77219(17) 0.50899(17) 0.54389(19) 0.0535(5) Uani 1 1 d . . .
C16 C 0.71843(17) 0.61805(16) 0.51071(17) 0.0486(5) Uani 1 1 d . . .
C17 C 0.59834(17) 0.63388(16) 0.56727(18) 0.0499(5) Uani 1 1 d . . .
C18 C 0.53881(17) 0.54707(18) 0.64476(17) 0.0514(5) Uani 1 1 d . . .
C19 C 0.88715(18) 0.76420(18) 0.44292(19) 0.0553(5) Uani 1 1 d . . .
C20 C 0.8998(2) 0.7068(2) 0.5478(2) 0.0641(6) Uani 1 1 d . . .
H20A H 0.8631 0.6446 0.5966 0.077 Uiso 1 1 calc R . .
C21 C 0.9668(2) 0.7420(3) 0.5797(2) 0.0801(8) Uani 1 1 d . . .
H21A H 0.9755 0.7042 0.6504 0.096 Uiso 1 1 calc R . .
C22 C 1.0200(2) 0.8319(3) 0.5075(3) 0.0824(8) Uani 1 1 d . . .
C23 C 1.0100(3) 0.8909(3) 0.4035(3) 0.0892(9) Uani 1 1 d . . .
H23A H 1.0480 0.9525 0.3556 0.107 Uiso 1 1 calc R . .
C24 C 0.9424(2) 0.8574(2) 0.3710(2) 0.0751(7) Uani 1 1 d . . .
H24A H 0.9335 0.8971 0.3007 0.090 Uiso 1 1 calc R . .
C25 C 0.71572(18) 0.84334(17) 0.33799(19) 0.0543(5) Uani 1 1 d . . .
C26 C 0.6699(2) 0.92553(19) 0.3916(2) 0.0721(7) Uani 1 1 d . . .
H26A H 0.6841 0.9163 0.4564 0.087 Uiso 1 1 calc R . .
C27 C 0.6034(3) 1.0205(2) 0.3486(3) 0.0849(8) Uani 1 1 d . . .
H27A H 0.5711 1.0758 0.3841 0.102 Uiso 1 1 calc R . .
C28 C 0.5861(2) 1.0315(2) 0.2518(3) 0.0868(9) Uani 1 1 d . . .
C29 C 0.6290(2) 0.9527(2) 0.1977(3) 0.0808(8) Uani 1 1 d . . .
H29A H 0.6144 0.9630 0.1329 0.097 Uiso 1 1 calc R . .
C30 C 0.6947(2) 0.8573(2) 0.2412(2) 0.0666(6) Uani 1 1 d . . .
H30A H 0.7251 0.8021 0.2057 0.080 Uiso 1 1 calc R . .
C31 C 0.89761(18) 0.65801(18) 0.28487(18) 0.0530(5) Uani 1 1 d . . .
C32 C 0.8501(2) 0.6046(2) 0.2480(2) 0.0667(6) Uani 1 1 d . . .
H32A H 0.7708 0.6008 0.2812 0.080 Uiso 1 1 calc R . .
C33 C 0.9213(3) 0.5575(2) 0.1618(3) 0.0822(8) Uani 1 1 d . . .
H33A H 0.8908 0.5217 0.1360 0.099 Uiso 1 1 calc R . .
C34 C 1.0367(3) 0.5641(2) 0.1152(2) 0.0808(8) Uani 1 1 d . . .
C35 C 1.0868(2) 0.6122(3) 0.1514(2) 0.0832(8) Uani 1 1 d . . .
H35A H 1.1666 0.6127 0.1192 0.100 Uiso 1 1 calc R . .
C36 C 1.0164(2) 0.6605(2) 0.2371(2) 0.0694(6) Uani 1 1 d . . .
H36A H 1.0485 0.6948 0.2629 0.083 Uiso 1 1 calc R . .

loop_
_atom_site_aniso_label
_atom_site_aniso_U_11
_atom_site_aniso_U_22
_atom_site_aniso_U_33
_atom_site_aniso_U_23
_atom_site_aniso_U_13
_atom_site_aniso_U_12
P1 0.0484(3) 0.0473(3) 0.0522(3) -0.0182(2) -0.0168(2) -0.0054(2)
B1 0.0543(14) 0.0557(14) 0.0601(15) -0.0132(12) -0.0273(12) -0.0116(11)
F1 0.0597(8) 0.0833(9) 0.0705(8) -0.0177(7) -0.0321(7) -0.0181(7)
F2 0.0633(9) 0.1413(15) 0.0770(10) -0.0205(10) -0.0211(8) -0.0308(9)
F3 0.0849(12) 0.186(2) 0.0693(11) -0.0267(12) -0.0041(9) 0.0023(12)
F4 0.181(2) 0.1329(16) 0.0729(11) -0.0491(11) -0.0504(12) 0.0071(14)
F5 0.1732(19) 0.1183(14) 0.1068(13) -0.0209(11) -0.0892(14) -0.0455(13)
F6 0.0850(11) 0.1451(15) 0.0831(10) -0.0155(10) -0.0421(9) -0.0482(10)
F7 0.1327(15) 0.1221(14) 0.0760(10) -0.0389(11) -0.0419(10) -0.0322(11)
F8 0.1192(15) 0.187(2) 0.1469(17) -0.1241(17) -0.0140(13) -0.0385(14)
F9 0.1264(17) 0.1029(15) 0.234(3) -0.1127(18) -0.0164(17) 0.0017(12)
F10 0.1433(18) 0.0637(11) 0.178(2) -0.0240(12) -0.0604(16) 0.0147(11)
F11 0.1259(14) 0.0648(9) 0.0848(11) -0.0113(8) -0.0483(10) 0.0055(9)
F12 0.0575(8) 0.0454(7) 0.1016(10) -0.0091(7) -0.0296(7) -0.0002(6)
F13 0.0425(7) 0.0561(7) 0.0958(10) -0.0146(7) -0.0189(7) 0.0005(6)
F14 0.0554(7) 0.0480(7) 0.0804(9) -0.0174(6) -0.0199(7) 0.0056(6)
F15 0.0444(7) 0.0688(8) 0.0803(9) -0.0202(7) -0.0124(6) -0.0014(6)
F16 0.1126(14) 0.201(2) 0.1466(17) -0.0955(17) -0.0401(13) -0.0598(14)
F17 0.1298(16) 0.0629(10) 0.180(2) -0.0009(11) -0.0916(15) 0.0118(10)
F18 0.1076(13) 0.1669(19) 0.1096(13) -0.1008(14) -0.0417(11) 0.0367(12)
C1 0.0608(14) 0.0410(11) 0.0593(13) -0.0125(9) -0.0263(11) -0.0047(9)
C2 0.0607(15) 0.0657(15) 0.0628(15) -0.0144(11) -0.0264(12) -0.0023(11)
C3 0.0780(19) 0.0874(19) 0.0588(16) -0.0196(14) -0.0192(15) 0.0086(15)
C4 0.120(3) 0.0679(17) 0.0594(16) -0.0244(13) -0.0400(18) 0.0092(16)
C5 0.122(2) 0.0580(15) 0.0743(18) -0.0153(13) -0.0586(19) -0.0158(15)
C6 0.0727(16) 0.0588(14) 0.0675(15) -0.0121(11) -0.0328(13) -0.0166(12)
C7 0.0616(14) 0.0567(13) 0.0681(14) -0.0223(11) -0.0228(12) -0.0154(11)
C8 0.0742(17) 0.0841(19) 0.0831(19) -0.0383(16) -0.0203(14) -0.0254(14)
C9 0.082(2) 0.109(3) 0.110(2) -0.070(2) -0.0098(18) -0.0298(19)
C10 0.076(2) 0.090(2) 0.148(3) -0.075(3) -0.008(2) -0.0144(18)
C11 0.082(2) 0.0569(17) 0.134(3) -0.0280(19) -0.032(2) -0.0008(14)
C12 0.0694(16) 0.0631(16) 0.0819(18) -0.0251(13) -0.0233(14) -0.0116(12)
C13 0.0514(12) 0.0531(12) 0.0529(12) -0.0167(10) -0.0234(10) -0.0057(10)
C14 0.0509(12) 0.0433(12) 0.0661(13) -0.0136(10) -0.0268(11) -0.0010(10)
C15 0.0415(12) 0.0509(12) 0.0657(13) -0.0182(11) -0.0210(10) -0.0010(9)
C16 0.0480(12) 0.0471(11) 0.0513(11) -0.0158(9) -0.0202(10) -0.0041(9)
C17 0.0483(12) 0.0470(12) 0.0538(12) -0.0188(10) -0.0205(10) 0.0009(9)
C18 0.0411(11) 0.0585(13) 0.0511(12) -0.0172(10) -0.0164(10) -0.0031(10)
C19 0.0529(12) 0.0590(13) 0.0564(13) -0.0263(11) -0.0140(10) -0.0096(10)
C20 0.0602(14) 0.0761(15) 0.0602(14) -0.0305(12) -0.0170(12) -0.0110(12)
C21 0.0690(16) 0.118(2) 0.0677(16) -0.0445(17) -0.0242(14) -0.0131(16)
C22 0.0659(16) 0.113(2) 0.091(2) -0.0582(19) -0.0169(15) -0.0264(16)
C23 0.088(2) 0.089(2) 0.102(2) -0.0414(18) -0.0203(18) -0.0369(16)
C24 0.0883(18) 0.0697(16) 0.0745(16) -0.0199(13) -0.0280(14) -0.0281(14)
C25 0.0525(12) 0.0474(12) 0.0553(12) -0.0115(10) -0.0159(10) -0.0092(9)
C26 0.0832(17) 0.0500(13) 0.0686(15) -0.0179(11) -0.0212(13) -0.0011(12)
C27 0.0859(19) 0.0542(15) 0.095(2) -0.0215(14) -0.0264(17) 0.0031(13)
C28 0.0753(18) 0.0514(16) 0.112(2) 0.0026(16) -0.0429(17) -0.0061(13)
C29 0.0865(19) 0.0655(16) 0.0898(19) -0.0009(14) -0.0514(16) -0.0128(14)
C30 0.0696(15) 0.0583(14) 0.0708(15) -0.0116(12) -0.0307(13) -0.0122(12)
C31 0.0513(12) 0.0558(12) 0.0546(12) -0.0221(10) -0.0199(10) -0.0038(10)
C32 0.0588(14) 0.0760(16) 0.0812(16) -0.0424(14) -0.0314(13) 0.0028(12)
C33 0.091(2) 0.0910(19) 0.0950(19) -0.0559(16) -0.0532(17) 0.0132(15)
C34 0.0774(19) 0.100(2) 0.0748(17) -0.0551(16) -0.0334(15) 0.0212(15)
C35 0.0538(15) 0.121(2) 0.0767(17) -0.0516(17) -0.0147(13) 0.0001(15)
C36 0.0567(14) 0.0893(17) 0.0711(15) -0.0382(14) -0.0216(12) -0.0073(12)

loop_
_atom_type_symbol
_atom_type_description
_atom_type_scat_dispersion_real
_atom_type_scat_dispersion_imag
_atom_type_scat_source
C C 0.0033 0.0016 'International Tables Vol C Tables 4.2.6.8 and 6.1.1.4'
H H 0.0000 0.0000 'International Tables Vol C Tables 4.2.6.8 and 6.1.1.4'
B B 0.0013 0.0007 'International Tables Vol C Tables 4.2.6.8 and 6.1.1.4'
F F 0.0171 0.0103 'International Tables Vol C Tables 4.2.6.8 and 6.1.1.4'
P P 0.1023 0.0942 'International Tables Vol C Tables 4.2.6.8 and 6.1.1.4'

loop_
_geom_angle_atom_site_label_1
_geom_angle_atom_site_label_2
_geom_angle_atom_site_label_3
_geom_angle
_geom_angle_site_symmetry_1
_geom_angle_site_symmetry_3
_geom_angle_publ_flag
C19 P1 C31 110.34(10) . . ?
C19 P1 C16 110.69(10) . . ?
C31 P1 C16 106.45(10) . . ?
C19 P1 C25 107.17(10) . . ?
C31 P1 C25 109.99(10) . . ?
C16 P1 C25 112.23(10) . . ?
F1 B1 C1 109.95(19) . . ?
F1 B1 C7 105.52(18) . . ?
C1 B1 C7 113.73(18) . . ?
F1 B1 C13 106.89(17) . . ?
C1 B1 C13 109.01(17) . . ?
C7 B1 C13 111.48(19) . . ?
C6 C1 C2 113.2(2) . . ?
C6 C1 B1 123.3(2) . . ?
C2 C1 B1 123.5(2) . . ?
F2 C2 C1 121.0(2) . . ?
F2 C2 C3 115.5(2) . . ?
C1 C2 C3 123.5(2) . . ?
F3 C3 C4 120.1(3) . . ?
F3 C3 C2 120.4(3) . . ?
C4 C3 C2 119.5(3) . . ?
F4 C4 C3 120.2(3) . . ?
F4 C4 C5 119.9(3) . . ?
C3 C4 C5 119.9(2) . . ?
F5 C5 C4 119.9(3) . . ?
F5 C5 C6 121.4(3) . . ?
C4 C5 C6 118.7(3) . . ?
F6 C6 C5 115.9(2) . . ?
F6 C6 C1 118.8(2) . . ?
C5 C6 C1 125.2(3) . . ?
C12 C7 C8 113.8(2) . . ?
C12 C7 B1 127.9(2) . . ?
C8 C7 B1 118.2(2) . . ?
F7 C8 C9 116.7(3) . . ?
F7 C8 C7 119.2(2) . . ?
C9 C8 C7 124.1(3) . . ?
F8 C9 C10 119.2(3) . . ?
F8 C9 C8 121.1(4) . . ?
C10 C9 C8 119.8(3) . . ?
F9 C10 C9 121.3(4) . . ?
F9 C10 C11 119.4(4) . . ?
C9 C10 C11 119.4(3) . . ?
F10 C11 C10 120.9(3) . . ?
F10 C11 C12 119.8(3) . . ?
C10 C11 C12 119.2(3) . . ?
F11 C12 C7 121.0(2) . . ?
F11 C12 C11 115.3(3) . . ?
C7 C12 C11 123.7(3) . . ?
C14 C13 C18 113.05(19) . . ?
C14 C13 B1 126.11(19) . . ?
C18 C13 B1 120.84(18) . . ?
F12 C14 C15 116.00(18) . . ?
F12 C14 C13 120.29(18) . . ?
C15 C14 C13 123.71(19) . . ?
F13 C15 C14 118.84(18) . . ?
F13 C15 C16 118.79(18) . . ?
C14 C15 C16 122.35(19) . . ?
C17 C16 C15 114.78(18) . . ?
C17 C16 P1 125.81(15) . . ?
C15 C16 P1 119.20(15) . . ?
F14 C17 C18 118.86(17) . . ?
F14 C17 C16 119.44(18) . . ?
C18 C17 C16 121.68(18) . . ?
F15 C18 C17 116.58(18) . . ?
F15 C18 C13 119.10(18) . . ?
C17 C18 C13 124.29(18) . . ?
C20 C19 C24 119.4(2) . . ?
C20 C19 P1 122.01(17) . . ?
C24 C19 P1 118.60(18) . . ?
C21 C20 C19 119.7(2) . . ?
C21 C20 H20A 120.1 . . ?
C19 C20 H20A 120.1 . . ?
C22 C21 C20 119.3(3) . . ?
C22 C21 H21A 120.3 . . ?
C20 C21 H21A 120.3 . . ?
C21 C22 F16 119.2(3) . . ?
C21 C22 C23 123.0(2) . . ?
F16 C22 C23 117.8(3) . . ?
C22 C23 C24 118.4(3) . . ?
C22 C23 H23A 120.8 . . ?
C24 C23 H23A 120.8 . . ?
C23 C24 C19 120.3(3) . . ?
C23 C24 H24A 119.9 . . ?
C19 C24 H24A 119.9 . . ?
C30 C25 C26 120.1(2) . . ?
C30 C25 P1 121.15(17) . . ?
C26 C25 P1 118.78(18) . . ?
C27 C26 C25 119.8(3) . . ?
C27 C26 H26A 120.1 . . ?
C25 C26 H26A 120.1 . . ?
C28 C27 C26 118.2(3) . . ?
C28 C27 H27A 120.9 . . ?
C26 C27 H27A 120.9 . . ?
F17 C28 C29 118.6(3) . . ?
F17 C28 C27 117.9(3) . . ?
C29 C28 C27 123.5(2) . . ?
C28 C29 C30 118.4(3) . . ?
C28 C29 H29A 120.8 . . ?
C30 C29 H29A 120.8 . . ?
C29 C30 C25 120.1(2) . . ?
C29 C30 H30A 120.0 . . ?
C25 C30 H30A 120.0 . . ?
C36 C31 C32 119.9(2) . . ?
C36 C31 P1 121.11(17) . . ?
C32 C31 P1 119.04(17) . . ?
C33 C32 C31 119.5(2) . . ?
C33 C32 H32A 120.3 . . ?
C31 C32 H32A 120.3 . . ?
C34 C33 C32 119.0(2) . . ?
C34 C33 H33A 120.5 . . ?
C32 C33 H33A 120.5 . . ?
F18 C34 C35 117.6(3) . . ?
F18 C34 C33 119.1(3) . . ?
C35 C34 C33 123.3(2) . . ?
C34 C35 C36 118.4(2) . . ?
C34 C35 H35A 120.8 . . ?
C36 C35 H35A 120.8 . . ?
C35 C36 C31 120.0(2) . . ?
C35 C36 H36A 120.0 . . ?
C31 C36 H36A 120.0 . . ?

loop_
_geom_bond_atom_site_label_1
_geom_bond_atom_site_label_2
_geom_bond_distance
_geom_bond_site_symmetry_2
_geom_bond_publ_flag
P1 C19 1.785(2) . ?
P1 C31 1.788(2) . ?
P1 C16 1.794(2) . ?
P1 C25 1.794(2) . ?
B1 F1 1.425(3) . ?
B1 C1 1.635(3) . ?
B1 C7 1.651(3) . ?
B1 C13 1.653(3) . ?
F2 C2 1.347(3) . ?
F3 C3 1.334(3) . ?
F4 C4 1.350(3) . ?
F5 C5 1.342(3) . ?
F6 C6 1.353(3) . ?
F7 C8 1.346(3) . ?
F8 C9 1.348(4) . ?
F9 C10 1.344(3) . ?
F10 C11 1.346(4) . ?
F11 C12 1.351(3) . ?
F12 C14 1.350(2) . ?
F13 C15 1.349(2) . ?
F14 C17 1.341(2) . ?
F15 C18 1.347(2) . ?
F16 C22 1.350(3) . ?
F17 C28 1.346(3) . ?
F18 C34 1.351(3) . ?
C1 C6 1.376(3) . ?
C1 C2 1.378(3) . ?
C2 C3 1.387(4) . ?
C3 C4 1.351(4) . ?
C4 C5 1.359(4) . ?
C5 C6 1.366(4) . ?
C7 C12 1.371(3) . ?
C7 C8 1.391(4) . ?
C8 C9 1.368(4) . ?
C9 C10 1.355(5) . ?
C10 C11 1.370(5) . ?
C11 C12 1.389(4) . ?
C13 C14 1.389(3) . ?
C13 C18 1.394(3) . ?
C14 C15 1.368(3) . ?
C15 C16 1.395(3) . ?
C16 C17 1.393(3) . ?
C17 C18 1.368(3) . ?
C19 C20 1.380(3) . ?
C19 C24 1.392(3) . ?
C20 C21 1.373(3) . ?
C20 H20A 0.9300 . ?
C21 C22 1.347(4) . ?
C21 H21A 0.9300 . ?
C22 C23 1.359(4) . ?
C23 C24 1.369(4) . ?
C23 H23A 0.9300 . ?
C24 H24A 0.9300 . ?
C25 C30 1.387(3) . ?
C25 C26 1.390(3) . ?
C26 C27 1.376(4) . ?
C26 H26A 0.9300 . ?
C27 C28 1.372(4) . ?
C27 H27A 0.9300 . ?
C28 C29 1.357(4) . ?
C29 C30 1.375(3) . ?
C29 H29A 0.9300 . ?
C30 H30A 0.9300 . ?
C31 C36 1.387(3) . ?
C31 C32 1.391(3) . ?
C32 C33 1.377(3) . ?
C32 H32A 0.9300 . ?
C33 C34 1.358(4) . ?
C33 H33A 0.9300 . ?
C34 C35 1.356(4) . ?
C35 C36 1.381(3) . ?
C35 H35A 0.9300 . ?
C36 H36A 0.9300 . ?

loop_
_geom_torsion_atom_site_label_1
_geom_torsion_atom_site_label_2
_geom_torsion_atom_site_label_3
_geom_torsion_atom_site_label_4
_geom_torsion
_geom_torsion_site_symmetry_1
_geom_torsion_site_symmetry_2
_geom_torsion_site_symmetry_3
_geom_torsion_site_symmetry_4
_geom_torsion_publ_flag
F1 B1 C1 C6 -160.02(19) . . . . ?
C7 B1 C1 C6 81.9(3) . . . . ?
C13 B1 C1 C6 -43.2(3) . . . . ?
F1 B1 C1 C2 19.1(3) . . . . ?
C7 B1 C1 C2 -98.9(2) . . . . ?
C13 B1 C1 C2 136.0(2) . . . . ?
C6 C1 C2 F2 -177.5(2) . . . . ?
B1 C1 C2 F2 3.3(3) . . . . ?
C6 C1 C2 C3 0.6(3) . . . . ?
B1 C1 C2 C3 -178.6(2) . . . . ?
F2 C2 C3 F3 -1.2(4) . . . . ?
C1 C2 C3 F3 -179.4(2) . . . . ?
F2 C2 C3 C4 177.9(2) . . . . ?
C1 C2 C3 C4 -0.3(4) . . . . ?
F3 C3 C4 F4 -0.4(4) . . . . ?
C2 C3 C4 F4 -179.5(2) . . . . ?
F3 C3 C4 C5 178.3(3) . . . . ?
C2 C3 C4 C5 -0.7(4) . . . . ?
F4 C4 C5 F5 0.2(4) . . . . ?
C3 C4 C5 F5 -178.5(2) . . . . ?
F4 C4 C5 C6 -179.9(2) . . . . ?
C3 C4 C5 C6 1.3(4) . . . . ?
F5 C5 C6 F6 1.7(4) . . . . ?
C4 C5 C6 F6 -178.1(2) . . . . ?
F5 C5 C6 C1 178.9(2) . . . . ?
C4 C5 C6 C1 -1.0(4) . . . . ?
C2 C1 C6 F6 177.1(2) . . . . ?
B1 C1 C6 F6 -3.7(3) . . . . ?
C2 C1 C6 C5 0.0(3) . . . . ?
B1 C1 C6 C5 179.3(2) . . . . ?
F1 B1 C7 C12 -122.0(2) . . . . ?
C1 B1 C7 C12 -1.4(3) . . . . ?
C13 B1 C7 C12 122.4(2) . . . . ?
F1 B1 C7 C8 53.9(3) . . . . ?
C1 B1 C7 C8 174.5(2) . . . . ?
C13 B1 C7 C8 -61.7(3) . . . . ?
C12 C7 C8 F7 -177.4(2) . . . . ?
B1 C7 C8 F7 6.2(3) . . . . ?
C12 C7 C8 C9 1.6(4) . . . . ?
B1 C7 C8 C9 -174.9(2) . . . . ?
F7 C8 C9 F8 -2.8(4) . . . . ?
C7 C8 C9 F8 178.3(2) . . . . ?
F7 C8 C9 C10 177.2(3) . . . . ?
C7 C8 C9 C10 -1.8(4) . . . . ?
F8 C9 C10 F9 0.3(5) . . . . ?
C8 C9 C10 F9 -179.7(3) . . . . ?
F8 C9 C10 C11 -179.6(3) . . . . ?
C8 C9 C10 C11 0.5(5) . . . . ?
F9 C10 C11 F10 -0.7(5) . . . . ?
C9 C10 C11 F10 179.1(3) . . . . ?
F9 C10 C11 C12 -179.0(3) . . . . ?
C9 C10 C11 C12 0.9(5) . . . . ?
C8 C7 C12 F11 179.8(2) . . . . ?
B1 C7 C12 F11 -4.2(4) . . . . ?
C8 C7 C12 C11 -0.2(4) . . . . ?
B1 C7 C12 C11 175.9(2) . . . . ?
F10 C11 C12 F11 0.8(4) . . . . ?
C10 C11 C12 F11 179.1(3) . . . . ?
F10 C11 C12 C7 -179.3(3) . . . . ?
C10 C11 C12 C7 -1.0(4) . . . . ?
F1 B1 C13 C14 -137.7(2) . . . . ?
C1 B1 C13 C14 103.5(2) . . . . ?
C7 B1 C13 C14 -22.8(3) . . . . ?
F1 B1 C13 C18 42.4(3) . . . . ?
C1 B1 C13 C18 -76.4(2) . . . . ?
C7 B1 C13 C18 157.19(19) . . . . ?
C18 C13 C14 F12 176.82(19) . . . . ?
B1 C13 C14 F12 -3.2(3) . . . . ?
C18 C13 C14 C15 -3.3(3) . . . . ?
B1 C13 C14 C15 176.7(2) . . . . ?
F12 C14 C15 F13 -0.9(3) . . . . ?
C13 C14 C15 F13 179.3(2) . . . . ?
F12 C14 C15 C16 -179.20(19) . . . . ?
C13 C14 C15 C16 0.9(3) . . . . ?
F13 C15 C16 C17 -175.93(19) . . . . ?
C14 C15 C16 C17 2.4(3) . . . . ?
F13 C15 C16 P1 8.9(3) . . . . ?
C14 C15 C16 P1 -172.78(17) . . . . ?
C19 P1 C16 C17 108.37(19) . . . . ?
C31 P1 C16 C17 -131.69(18) . . . . ?
C25 P1 C16 C17 -11.3(2) . . . . ?
C19 P1 C16 C15 -77.04(19) . . . . ?
C31 P1 C16 C15 42.89(19) . . . . ?
C25 P1 C16 C15 163.27(16) . . . . ?
C15 C16 C17 F14 175.02(18) . . . . ?
P1 C16 C17 F14 -10.2(3) . . . . ?
C15 C16 C17 C18 -3.1(3) . . . . ?
P1 C16 C17 C18 171.65(16) . . . . ?
F14 C17 C18 F15 0.5(3) . . . . ?
C16 C17 C18 F15 178.63(19) . . . . ?
F14 C17 C18 C13 -177.49(19) . . . . ?
C16 C17 C18 C13 0.7(3) . . . . ?
C14 C13 C18 F15 -175.36(18) . . . . ?
B1 C13 C18 F15 4.6(3) . . . . ?
C14 C13 C18 C17 2.5(3) . . . . ?
B1 C13 C18 C17 -177.47(19) . . . . ?
C31 P1 C19 C20 -105.1(2) . . . . ?
C16 P1 C19 C20 12.5(2) . . . . ?
C25 P1 C19 C20 135.15(19) . . . . ?
C31 P1 C19 C24 73.8(2) . . . . ?
C16 P1 C19 C24 -168.67(18) . . . . ?
C25 P1 C19 C24 -46.0(2) . . . . ?
C24 C19 C20 C21 -0.2(3) . . . . ?
P1 C19 C20 C21 178.64(19) . . . . ?
C19 C20 C21 C22 -0.4(4) . . . . ?
C20 C21 C22 F16 179.5(2) . . . . ?
C20 C21 C22 C23 0.5(4) . . . . ?
C21 C22 C23 C24 0.2(5) . . . . ?
F16 C22 C23 C24 -178.9(3) . . . . ?
C22 C23 C24 C19 -0.9(4) . . . . ?
C20 C19 C24 C23 0.9(4) . . . . ?
P1 C19 C24 C23 -178.0(2) . . . . ?
C19 P1 C25 C30 142.32(19) . . . . ?
C31 P1 C25 C30 22.3(2) . . . . ?
C16 P1 C25 C30 -96.0(2) . . . . ?
C19 P1 C25 C26 -36.6(2) . . . . ?
C31 P1 C25 C26 -156.57(18) . . . . ?
C16 P1 C25 C26 85.1(2) . . . . ?
C30 C25 C26 C27 0.2(4) . . . . ?
P1 C25 C26 C27 179.1(2) . . . . ?
C25 C26 C27 C28 -1.0(4) . . . . ?
C26 C27 C28 F17 -179.6(2) . . . . ?
C26 C27 C28 C29 1.4(5) . . . . ?
F17 C28 C29 C30 -179.9(2) . . . . ?
C27 C28 C29 C30 -0.9(4) . . . . ?
C28 C29 C30 C25 0.0(4) . . . . ?
C26 C25 C30 C29 0.3(3) . . . . ?
P1 C25 C30 C29 -178.56(18) . . . . ?
C19 P1 C31 C36 -8.6(2) . . . . ?
C16 P1 C31 C36 -128.7(2) . . . . ?
C25 P1 C31 C36 109.5(2) . . . . ?
C19 P1 C31 C32 170.78(18) . . . . ?
C16 P1 C31 C32 50.6(2) . . . . ?
C25 P1 C31 C32 -71.2(2) . . . . ?
C36 C31 C32 C33 -1.9(4) . . . . ?
P1 C31 C32 C33 178.8(2) . . . . ?
C31 C32 C33 C34 0.2(4) . . . . ?
C32 C33 C34 F18 -179.4(3) . . . . ?
C32 C33 C34 C35 2.0(5) . . . . ?
F18 C34 C35 C36 179.0(3) . . . . ?
C33 C34 C35 C36 -2.4(5) . . . . ?
C34 C35 C36 C31 0.7(4) . . . . ?
C32 C31 C36 C35 1.4(4) . . . . ?
P1 C31 C36 C35 -179.3(2) . . . . ?

loop_
_platon_squeeze_void_nr
_platon_squeeze_void_average_x
_platon_squeeze_void_average_y
_platon_squeeze_void_average_z
_platon_squeeze_void_volume
_platon_squeeze_void_count_electrons
1 -0.071 0.000 0.500 365.0 76.5
